data_4346439
loop_
_publ_author_name
'Albuerne, Isabel G.'
'Alvarez, M. Angeles'
'Garc\'ia, M Esther'
'Garc\'ia-Viv\'o, Daniel'
'Ruiz, Miguel A.'

_publ_section_title
;
 Electronic Structure and Multisite Basicity of the Pyramidal
 Phosphinidene-Bridged Dimolybdenum Complex
 [Mo2(\h(5)-C5H5)(\m-\k(1):\k(1),\h(5)-PC5H4)(\h(6)-C6H3(t)Bu3)(CO)2(PMe3)].
;
_journal_issue 20
_journal_name_full 'Inorganic chemistry'
_journal_page_first 9810
_journal_page_last 9820
_journal_paper_doi 10.1021/acs.inorgchem.5b01527
_journal_volume 54
_journal_year 2015
_chemical_formula_moiety 'C32 H12 B F24, C34 H51 Mo2 O2 P2 S'
_chemical_formula_sum 'C66 H63 B F24 Mo2 O2 P2 S'
_chemical_formula_weight 1640.85
_space_group_IT_number 2
_space_group_name_Hall '-P 1'
_space_group_name_H-M_alt 'P -1'
_symmetry_cell_setting triclinic
_symmetry_Int_Tables_number 2
_symmetry_space_group_name_Hall '-P 1'
_symmetry_space_group_name_H-M 'P -1'
_atom_sites_solution_hydrogens geom
_audit_conform_dict_location ftp://ftp.iucr.org/pub/cif_core.dic
_audit_conform_dict_name cif_core.dic
_audit_conform_dict_version 2.4.3
_audit_creation_method 'WinGX routine CIF_UPDATE'
_cell_angle_alpha 105.993(3)
_cell_angle_beta 96.910(2)
_cell_angle_gamma 99.567(2)
_cell_formula_units_Z 2
_cell_length_a 13.8776(3)
_cell_length_b 14.1536(5)
_cell_length_c 19.0721(6)
_cell_measurement_reflns_used 12948
_cell_measurement_temperature 149.9(4)
_cell_measurement_theta_max 69.3950
_cell_measurement_theta_min 3.2530
_cell_measurement_wavelength 1.54184
_cell_volume 3496.09(19)
_computing_cell_refinement
;
CrysAlis RED, Oxford Diffraction Ltd.,
Version 1.171.31.7 (release 18-10-2006 CrysAlis171 .NET)
(compiled Oct 18 2006,16:28:17)
;
_computing_data_collection
;
CrysAlis CCD, Oxford Diffraction Ltd.,
Version 1.171.31.7 (release 18-10-2006 CrysAlis171 .NET)
(compiled Oct 18 2006,16:28:17)
;
_computing_data_reduction
;
CrysAlis RED, Oxford Diffraction Ltd.,
Version 1.171.31.7 (release 18-10-2006 CrysAlis171 .NET)
(compiled Oct 18 2006,16:28:17)
;
_computing_molecular_graphics 'Ortep for Windows (Farrugia, 2012)'
_computing_publication_material 'WinGX publication routines (Farrugia, 2012)'
_computing_structure_refinement 'SHELXL-2014 (Sheldrick, 2014)'
_computing_structure_solution 'SHELXL-2014 (Sheldrick, 2014)'
_diffrn_ambient_temperature 149.9(4)
_diffrn_measured_fraction_theta_full 0.995
_diffrn_measured_fraction_theta_max 0.977
_diffrn_measurement_device_type 'ONYX CCD'
_diffrn_measurement_method CCD
_diffrn_radiation_monochromator graphite
_diffrn_radiation_probe x-ray
_diffrn_radiation_source 'Nova (Cu) X-ray Source'
_diffrn_radiation_type CuK\a
_diffrn_radiation_wavelength 1.54184
_diffrn_reflns_av_R_equivalents 0.045
_diffrn_reflns_Laue_measured_fraction_full 0.995
_diffrn_reflns_Laue_measured_fraction_max 0.977
_diffrn_reflns_limit_h_max 16
_diffrn_reflns_limit_h_min -16
_diffrn_reflns_limit_k_max 17
_diffrn_reflns_limit_k_min -16
_diffrn_reflns_limit_l_max 22
_diffrn_reflns_limit_l_min -23
_diffrn_reflns_number 29065
_diffrn_reflns_point_group_measured_fraction_full 0.995
_diffrn_reflns_point_group_measured_fraction_max 0.977
_diffrn_reflns_theta_full 67.684
_diffrn_reflns_theta_max 69.718
_diffrn_reflns_theta_min 3.28
_exptl_absorpt_coefficient_mu 4.606
_exptl_absorpt_correction_T_max 1.00000
_exptl_absorpt_correction_T_min 0.40712
_exptl_absorpt_correction_type multi-scan
_exptl_absorpt_process_details
;
CrysAlisPro, Agilent Technologies,
Version 1.171.37.35 (release 13-08-2014 CrysAlis171 .NET)
(compiled Aug 13 2014,18:06:01)
Empirical absorption correction using spherical harmonics,
 implemented in SCALE3 ABSPACK scaling algorithm.
;
_exptl_crystal_colour green
_exptl_crystal_density_diffrn 1.559
_exptl_crystal_density_method 'not measured'
_exptl_crystal_description prism
_exptl_crystal_F_000 1652
_exptl_crystal_size_max 0.6
_exptl_crystal_size_mid 0.34
_exptl_crystal_size_min 0.16
_refine_diff_density_max 1.623
_refine_diff_density_min -1.205
_refine_diff_density_rms 0.116
_refine_ls_extinction_method none
_refine_ls_goodness_of_fit_ref 1.057
_refine_ls_hydrogen_treatment constr
_refine_ls_matrix_type full
_refine_ls_number_constraints 0
_refine_ls_number_parameters 869
_refine_ls_number_reflns 12870
_refine_ls_number_restraints 2
_refine_ls_restrained_S_all 1.058
_refine_ls_R_factor_all 0.097
_refine_ls_R_factor_gt 0.0866
_refine_ls_shift/su_max 0.001
_refine_ls_shift/su_mean 0
_refine_ls_structure_factor_coef Fsqd
_refine_ls_weighting_details 'w=1/[\s^2^(Fo^2^)+(0.1347P)^2^+8.8731P] where P=(Fo^2^+2Fc^2^)/3'
_refine_ls_weighting_scheme calc
_refine_ls_wR_factor_gt 0.2345
_refine_ls_wR_factor_ref 0.2473
_reflns_number_gt 10707
_reflns_number_total 12870
_reflns_threshold_expression 'I > 2\s(I)'
_cod_data_source_file ic5b01527_si_002.cif
_cod_data_source_block compound7
_cod_original_cell_volume 3496.08(19)
_cod_database_code 4346439

loop_
_symmetry_equiv_pos_as_xyz
'x, y, z'
'-x, -y, -z'

loop_
_atom_site_label
_atom_site_type_symbol
_atom_site_fract_x
_atom_site_fract_y
_atom_site_fract_z
_atom_site_U_iso_or_equiv
_atom_site_adp_type
_atom_site_occupancy
_atom_site_calc_flag
_atom_site_disorder_assembly
_atom_site_disorder_group
Mo1 Mo 0.74889(5) 0.54158(4) 0.34718(3) 0.0686(2) Uani 1 d . .
Mo2 Mo 0.90361(3) 0.26979(4) 0.26800(2) 0.05434(18) Uani 1 d . .
P1 P 0.88351(13) 0.45049(13) 0.30660(8) 0.0615(4) Uani 1 d . .
P2 P 0.5881(2) 0.56066(19) 0.28522(15) 0.0961(7) Uani 1 d . .
O1 O 0.7988(7) 0.6254(5) 0.2178(3) 0.109(2) Uani 1 d . .
O2 O 0.6220(4) 0.3244(4) 0.2811(4) 0.096(2) Uani 1 d . .
C1 C 0.7824(7) 0.5914(5) 0.2637(4) 0.075(2) Uani 1 d . .
C2 C 0.6711(6) 0.4027(6) 0.3027(5) 0.0750(19) Uani 1 d . .
S1 S 0.9907(3) 0.5766(3) 0.3061(2) 0.0753(9) Uiso 0.5 d A 1
C3 C 1.0802(16) 0.5196(17) 0.2520(13) 0.101(6) Uiso 0.5 d A 1
H3A H 1.0538 0.449 0.2292 0.152 Uiso 0.5 calc A 1
H3B H 1.1419 0.529 0.2844 0.152 Uiso 0.5 calc A 1
H3C H 1.0913 0.5512 0.2144 0.152 Uiso 0.5 calc A 1
S1B S 1.0159(3) 0.5233(3) 0.2795(2) 0.0680(8) Uiso 0.5 d A 2
C3B C 1.0380(13) 0.6547(13) 0.3399(10) 0.082(4) Uiso 0.5 d A 2
H3B1 H 0.9833 0.6842 0.3278 0.123 Uiso 0.5 calc A 2
H3B2 H 1.098 0.6923 0.3324 0.123 Uiso 0.5 calc A 2
H3B3 H 1.0441 0.6556 0.3908 0.123 Uiso 0.5 calc A 2
C4 C 0.7973(8) 0.6961(6) 0.4426(6) 0.055(3) Uiso 0.5 d B 1
H4 H 0.8249 0.7555 0.4341 0.066 Uiso 0.5 calc B 1
C5 C 0.6953(7) 0.6619(7) 0.4434(6) 0.061(3) Uiso 0.5 d B 1
H5 H 0.6445 0.6951 0.4355 0.073 Uiso 0.5 calc B 1
C6 C 0.6847(7) 0.5682(7) 0.4584(7) 0.068(4) Uiso 0.5 d B 1
H6 H 0.6257 0.5292 0.462 0.081 Uiso 0.5 calc B 1
C7 C 0.7801(8) 0.5444(7) 0.4668(7) 0.060(3) Uiso 0.5 d B 1
H7 H 0.7945 0.4872 0.477 0.072 Uiso 0.5 calc B 1
C8 C 0.8496(6) 0.6235(8) 0.4571(7) 0.069(4) Uiso 0.5 d B 1
H8 H 0.9176 0.6271 0.4598 0.082 Uiso 0.5 calc B 1
C4B C 0.8430(10) 0.6914(8) 0.4454(8) 0.078(4) Uiso 0.5 d B 2
H4B H 0.8744 0.7483 0.4354 0.094 Uiso 0.5 calc B 2
C5B C 0.7416(9) 0.6681(8) 0.4522(7) 0.073(4) Uiso 0.5 d B 2
H5B H 0.695 0.7072 0.4474 0.088 Uiso 0.5 calc B 2
C6B C 0.7240(8) 0.5747(8) 0.4677(8) 0.069(4) Uiso 0.5 d B 2
H6B H 0.6637 0.5419 0.4747 0.083 Uiso 0.5 calc B 2
C7B C 0.8144(9) 0.5403(8) 0.4704(8) 0.075(4) Uiso 0.5 d B 2
H7B H 0.8238 0.481 0.4796 0.09 Uiso 0.5 calc B 2
C8B C 0.8879(8) 0.6124(9) 0.4567(8) 0.074(4) Uiso 0.5 d B 2
H8B H 0.954 0.6085 0.4553 0.088 Uiso 0.5 calc B 2
C9 C 0.9328(6) 0.3938(6) 0.3716(3) 0.072(2) Uani 1 d . .
C10 C 1.0250(6) 0.3616(7) 0.3636(4) 0.082(2) Uani 1 d . .
H10 H 1.0826 0.3991 0.3563 0.098 Uiso 1 calc . .
C11 C 1.0126(7) 0.2643(8) 0.3686(4) 0.087(3) Uani 1 d . .
H11 H 1.0611 0.2259 0.3653 0.104 Uiso 1 calc . .
C12 C 0.9140(8) 0.2323(7) 0.3794(4) 0.083(2) Uani 1 d . .
H12 H 0.8875 0.1696 0.3836 0.099 Uiso 1 calc . .
C13 C 0.8636(6) 0.3117(5) 0.3828(3) 0.0682(18) Uani 1 d . .
H13 H 0.7987 0.3118 0.3907 0.082 Uiso 1 calc . .
C14 C 0.8028(4) 0.1204(5) 0.2029(3) 0.0526(13) Uani 1 d . .
C15 C 0.7746(4) 0.1944(5) 0.1717(3) 0.0528(13) Uani 1 d . .
H15 H 0.7105 0.2059 0.1717 0.063 Uiso 1 calc . .
C16 C 0.8412(4) 0.2506(5) 0.1407(3) 0.0520(13) Uani 1 d . .
C17 C 0.9418(5) 0.2441(5) 0.1517(3) 0.0584(15) Uani 1 d . .
H17 H 0.9883 0.2884 0.1384 0.07 Uiso 1 calc . .
C18 C 0.9744(5) 0.1717(5) 0.1824(4) 0.0601(15) Uani 1 d . .
C19 C 0.9012(5) 0.1083(5) 0.2039(4) 0.0569(14) Uani 1 d . .
H19 H 0.9192 0.056 0.2195 0.068 Uiso 1 calc . .
C20 C 0.7223(4) 0.0444(5) 0.2187(4) 0.0588(15) Uani 1 d . .
C21 C 0.6546(5) 0.0969(6) 0.2676(4) 0.0663(17) Uani 1 d . .
H21A H 0.6013 0.0475 0.2721 0.099 Uiso 1 calc . .
H21B H 0.628 0.1424 0.2455 0.099 Uiso 1 calc . .
H21C H 0.6924 0.1337 0.3159 0.099 Uiso 1 calc . .
C22 C 0.6602(6) -0.0177(7) 0.1429(5) 0.080(2) Uani 1 d . .
H22A H 0.7021 -0.05 0.1118 0.12 Uiso 1 calc . .
H22B H 0.6306 0.0258 0.1202 0.12 Uiso 1 calc . .
H22C H 0.609 -0.0677 0.1493 0.12 Uiso 1 calc . .
C23 C 0.7649(6) -0.0276(6) 0.2535(5) 0.077(2) Uani 1 d . .
H23A H 0.8039 -0.0632 0.2214 0.115 Uiso 1 calc . .
H23B H 0.7116 -0.0748 0.2607 0.115 Uiso 1 calc . .
H23C H 0.806 0.0096 0.3005 0.115 Uiso 1 calc . .
C24 C 0.8043(5) 0.3118(5) 0.0921(3) 0.0599(15) Uani 1 d . .
C25 C 0.7760(7) 0.2363(7) 0.0139(4) 0.082(2) Uani 1 d . .
H25A H 0.7221 0.1834 0.0128 0.124 Uiso 1 calc . .
H25B H 0.8322 0.2082 0.0009 0.124 Uiso 1 calc . .
H25C H 0.7561 0.27 -0.021 0.124 Uiso 1 calc . .
C26 C 0.7137(6) 0.3504(6) 0.1132(4) 0.0685(17) Uani 1 d . .
H26A H 0.6594 0.2946 0.1052 0.103 Uiso 1 calc . .
H26B H 0.6965 0.3918 0.0835 0.103 Uiso 1 calc . .
H26C H 0.7275 0.3893 0.1646 0.103 Uiso 1 calc . .
C27 C 0.8832(6) 0.4006(8) 0.0919(5) 0.089(3) Uani 1 d . .
H27A H 0.8558 0.4359 0.0606 0.134 Uiso 1 calc . .
H27B H 0.9388 0.3766 0.0734 0.134 Uiso 1 calc . .
H27C H 0.9046 0.4453 0.1414 0.134 Uiso 1 calc . .
C28 C 1.0789(6) 0.1514(7) 0.1754(5) 0.079(2) Uani 1 d . .
C29 C 1.1562(6) 0.2511(9) 0.2017(10) 0.135(6) Uani 1 d . .
H29A H 1.1449 0.2917 0.2481 0.202 Uiso 1 calc . .
H29B H 1.1503 0.2863 0.1655 0.202 Uiso 1 calc . .
H29C H 1.2216 0.2374 0.2079 0.202 Uiso 1 calc . .
C30 C 1.1079(6) 0.0823(7) 0.2189(6) 0.084(2) Uani 1 d . .
H30A H 1.1058 0.1118 0.2704 0.126 Uiso 1 calc . .
H30B H 1.1738 0.073 0.2136 0.126 Uiso 1 calc . .
H30C H 1.0623 0.0185 0.2005 0.126 Uiso 1 calc . .
C31 C 1.0747(9) 0.0984(13) 0.0922(7) 0.132(5) Uani 1 d . .
H31A H 1.1376 0.0814 0.0846 0.199 Uiso 1 calc . .
H31B H 1.0601 0.1427 0.064 0.199 Uiso 1 calc . .
H31C H 1.0238 0.0383 0.0761 0.199 Uiso 1 calc . .
C32 C 0.5840(13) 0.6838(8) 0.2769(6) 0.131(5) Uani 1 d . .
H32A H 0.6308 0.7007 0.2469 0.197 Uiso 1 calc . .
H32B H 0.6004 0.7323 0.3253 0.197 Uiso 1 calc . .
H32C H 0.5184 0.684 0.2542 0.197 Uiso 1 calc . .
C33 C 0.4837(11) 0.5339(13) 0.3307(11) 0.160(7) Uani 1 d . .
H33A H 0.5015 0.5693 0.3827 0.241 Uiso 1 calc . .
H33B H 0.4666 0.4629 0.3237 0.241 Uiso 1 calc . .
H33C H 0.4279 0.5552 0.3097 0.241 Uiso 1 calc . .
C34 C 0.5414(9) 0.4818(9) 0.1924(7) 0.130(5) Uani 1 d . .
H34A H 0.4768 0.4923 0.1763 0.195 Uiso 1 calc . .
H34B H 0.5367 0.4128 0.1907 0.195 Uiso 1 calc . .
H34C H 0.5856 0.4981 0.1604 0.195 Uiso 1 calc . .
B1 B 0.3164(5) 0.8508(5) 0.2467(3) 0.0485(14) Uani 1 d . .
C41 C 0.3371(4) 0.7566(4) 0.1829(3) 0.0489(12) Uani 1 d . .
C42 C 0.4200(5) 0.7632(4) 0.1470(3) 0.0523(13) Uani 1 d . .
H42 H 0.4641 0.8246 0.1584 0.063 Uiso 1 calc . .
C43 C 0.4375(5) 0.6800(5) 0.0948(3) 0.0599(15) Uani 1 d . .
C44 C 0.3774(6) 0.5870(5) 0.0785(4) 0.0664(17) Uani 1 d . .
H44 H 0.3899 0.5318 0.0439 0.08 Uiso 1 calc . .
C45 C 0.2980(6) 0.5774(5) 0.1145(4) 0.0696(18) Uani 1 d . .
C46 C 0.2785(5) 0.6597(5) 0.1647(4) 0.0596(15) Uani 1 d . .
H46 H 0.2237 0.6504 0.1876 0.072 Uiso 1 calc . .
C47 C 0.5250(7) 0.6928(6) 0.0565(5) 0.076(2) Uani 1 d . .
F1 F 0.5298(4) 0.7696(4) 0.0295(3) 0.1010(16) Uani 1 d . .
F2 F 0.5202(6) 0.6159(5) -0.0026(4) 0.139(3) Uani 1 d . .
F3 F 0.6092(4) 0.7127(7) 0.1018(4) 0.128(2) Uani 1 d . .
C48 C 0.2356(9) 0.4750(7) 0.1000(7) 0.105(3) Uani 1 d . .
F4 F 0.1428(5) 0.4732(5) 0.0927(7) 0.190(5) Uani 1 d . .
F5 F 0.2460(7) 0.4083(5) 0.0429(6) 0.184(4) Uani 1 d . .
F6 F 0.2571(10) 0.4364(7) 0.1507(8) 0.253(8) Uani 1 d . .
C51 C 0.3510(4) 0.9612(4) 0.2351(3) 0.0469(12) Uani 1 d . .
C52 C 0.3621(4) 1.0488(5) 0.2949(3) 0.0509(13) Uani 1 d . .
H52 H 0.3562 1.0423 0.3415 0.061 Uiso 1 calc . .
C53 C 0.3814(5) 1.1439(5) 0.2873(4) 0.0586(15) Uani 1 d . .
C54 C 0.3954(4) 1.1571(5) 0.2198(4) 0.0563(14) Uani 1 d . .
H54 H 0.4114 1.2213 0.2151 0.068 Uiso 1 calc . .
C55 C 0.3852(4) 1.0735(5) 0.1600(3) 0.0548(14) Uani 1 d . .
C56 C 0.3625(4) 0.9774(5) 0.1676(3) 0.0492(12) Uani 1 d . .
H56 H 0.3549 0.922 0.126 0.059 Uiso 1 calc . .
C57 C 0.3859(9) 1.2327(6) 0.3515(4) 0.091(3) Uani 1 d . .
F7 F 0.3596(10) 1.3070(5) 0.3347(3) 0.207(6) Uani 1 d . .
F8 F 0.3392(9) 1.2146(5) 0.4016(4) 0.173(4) Uani 1 d . .
F9 F 0.4776(7) 1.2675(7) 0.3901(4) 0.177(4) Uani 1 d . .
C58 C 0.4004(6) 1.0883(7) 0.0879(4) 0.0718(19) Uani 1 d . .
F10 F 0.4054(7) 1.0066(6) 0.0367(3) 0.145(3) Uani 1 d . .
F11 F 0.4896(5) 1.1422(7) 0.0904(4) 0.137(3) Uani 1 d . .
F12 F 0.3378(6) 1.1273(10) 0.0602(4) 0.204(6) Uani 1 d . .
C61 C 0.3762(4) 0.8445(4) 0.3244(3) 0.0469(12) Uani 1 d . .
C62 C 0.4737(4) 0.8981(4) 0.3561(3) 0.0469(12) Uani 1 d . .
H62 H 0.5052 0.9421 0.3337 0.056 Uiso 1 calc . .
C63 C 0.5242(4) 0.8872(5) 0.4198(3) 0.0518(13) Uani 1 d . .
C64 C 0.4797(5) 0.8234(6) 0.4550(4) 0.0639(16) Uani 1 d . .
H64 H 0.5126 0.8178 0.4986 0.077 Uiso 1 calc . .
C65 C 0.3837(5) 0.7672(6) 0.4235(4) 0.0689(18) Uani 1 d . .
C66 C 0.3345(5) 0.7783(5) 0.3598(3) 0.0562(14) Uani 1 d . .
H66 H 0.2709 0.7399 0.3398 0.067 Uiso 1 calc . .
C67 C 0.6290(5) 0.9454(5) 0.4508(3) 0.0557(14) Uani 1 d . .
F13 F 0.6486(3) 1.0305(4) 0.4352(3) 0.0901(14) Uani 1 d . .
F14 F 0.6515(3) 0.9676(5) 0.5230(2) 0.0933(15) Uani 1 d . .
F15 F 0.6945(3) 0.8943(4) 0.4224(3) 0.0998(17) Uani 1 d . .
C68 C 0.3324(6) 0.6932(10) 0.4590(6) 0.108(4) Uani 1 d . .
F16 F 0.3928(6) 0.6303(7) 0.4727(5) 0.068(2) Uiso 0.5 d C 1
F17 F 0.2448(12) 0.6534(13) 0.4327(9) 0.129(4) Uiso 0.5 d C 1
F18 F 0.3360(9) 0.7439(9) 0.5327(7) 0.098(3) Uiso 0.5 d C 1
F16B F 0.380(2) 0.659(2) 0.4999(14) 0.208(11) Uiso 0.5 d C 2
F17B F 0.2738(7) 0.6076(8) 0.4056(6) 0.082(2) Uiso 0.5 d C 2
F18B F 0.2589(11) 0.7313(12) 0.4902(9) 0.125(4) Uiso 0.5 d C 2
C71 C 0.1971(4) 0.8421(5) 0.2487(3) 0.0521(13) Uani 1 d . .
C72 C 0.1621(5) 0.8825(5) 0.3139(3) 0.0571(14) Uani 1 d . .
H72 H 0.2073 0.9106 0.358 0.069 Uiso 1 calc . .
C73 C 0.0608(5) 0.8821(6) 0.3152(4) 0.0669(17) Uani 1 d . .
C74 C -0.0078(5) 0.8370(6) 0.2502(4) 0.0696(19) Uani 1 d . .
H74 H -0.0753 0.8329 0.2507 0.084 Uiso 1 calc . .
C75 C 0.0250(5) 0.7984(6) 0.1848(4) 0.0634(16) Uani 1 d . .
C76 C 0.1257(5) 0.8025(5) 0.1844(4) 0.0584(15) Uani 1 d . .
H76 H 0.1462 0.7777 0.1395 0.07 Uiso 1 calc . .
C77 C 0.0282(6) 0.9266(9) 0.3850(5) 0.089(3) Uani 1 d . .
F19 F -0.0662(5) 0.8950(7) 0.3850(4) 0.136(3) Uani 1 d . .
F20 F 0.0731(7) 0.9096(10) 0.4411(4) 0.195(5) Uani 1 d . .
F21 F 0.0389(10) 1.0231(7) 0.4009(6) 0.211(6) Uani 1 d . .
C78 C -0.0465(5) 0.7526(8) 0.1131(5) 0.083(2) Uani 1 d . .
F22 F -0.1378(4) 0.7605(6) 0.1193(3) 0.126(2) Uani 1 d . .
F23 F -0.0216(4) 0.7841(7) 0.0601(3) 0.146(3) Uani 1 d . .
F24 F -0.0530(6) 0.6549(6) 0.0880(4) 0.161(3) Uani 1 d . .

loop_
_atom_site_aniso_label
_atom_site_aniso_U_11
_atom_site_aniso_U_22
_atom_site_aniso_U_33
_atom_site_aniso_U_23
_atom_site_aniso_U_13
_atom_site_aniso_U_12
Mo1 0.1011(5) 0.0497(3) 0.0451(3) 0.0096(2) 0.0096(3) -0.0008(3)
Mo2 0.0474(3) 0.0691(3) 0.0376(3) 0.0157(2) -0.00388(19) -0.0037(2)
P1 0.0657(9) 0.0631(9) 0.0383(7) 0.0129(7) -0.0062(6) -0.0196(7)
P2 0.1207(19) 0.0713(13) 0.0921(16) 0.0117(12) 0.0104(14) 0.0369(13)
O1 0.175(7) 0.086(4) 0.065(4) 0.035(3) 0.020(4) 0.007(4)
O2 0.074(3) 0.054(3) 0.152(6) 0.020(3) 0.024(4) 0.003(3)
C1 0.116(6) 0.049(3) 0.051(4) 0.011(3) 0.011(4) 0.000(4)
C2 0.071(4) 0.062(4) 0.087(5) 0.017(4) 0.014(4) 0.012(4)
C9 0.086(5) 0.070(4) 0.034(3) 0.001(3) -0.017(3) -0.016(4)
C10 0.065(4) 0.106(6) 0.051(4) 0.013(4) -0.020(3) -0.004(4)
C11 0.089(6) 0.111(7) 0.048(4) 0.024(4) -0.030(4) 0.017(5)
C12 0.125(7) 0.086(5) 0.038(3) 0.025(3) -0.001(4) 0.022(5)
C13 0.093(5) 0.068(4) 0.035(3) 0.015(3) 0.004(3) 0.001(4)
C14 0.046(3) 0.062(3) 0.042(3) 0.012(3) 0.000(2) 0.000(3)
C15 0.046(3) 0.065(4) 0.038(3) 0.012(3) 0.000(2) -0.005(3)
C16 0.051(3) 0.066(4) 0.033(3) 0.014(2) 0.001(2) 0.002(3)
C17 0.052(3) 0.073(4) 0.045(3) 0.021(3) 0.008(3) -0.007(3)
C18 0.047(3) 0.074(4) 0.056(4) 0.024(3) 0.005(3) 0.001(3)
C19 0.055(3) 0.059(3) 0.055(3) 0.018(3) 0.012(3) 0.006(3)
C20 0.046(3) 0.064(4) 0.064(4) 0.020(3) 0.012(3) 0.003(3)
C21 0.059(4) 0.067(4) 0.075(4) 0.026(3) 0.023(3) 0.003(3)
C22 0.065(4) 0.081(5) 0.075(5) 0.014(4) 0.004(4) -0.017(4)
C23 0.071(4) 0.077(5) 0.091(6) 0.040(4) 0.023(4) 0.008(4)
C24 0.057(3) 0.076(4) 0.036(3) 0.014(3) -0.004(2) -0.002(3)
C25 0.096(6) 0.110(6) 0.034(3) 0.014(4) -0.003(3) 0.026(5)
C26 0.079(4) 0.071(4) 0.048(3) 0.017(3) -0.007(3) 0.009(3)
C27 0.077(5) 0.108(7) 0.085(6) 0.057(5) -0.007(4) -0.008(4)
C28 0.059(4) 0.095(6) 0.099(6) 0.050(5) 0.027(4) 0.017(4)
C29 0.048(4) 0.131(9) 0.266(17) 0.125(11) 0.040(7) 0.013(5)
C30 0.054(4) 0.095(6) 0.121(7) 0.055(5) 0.022(4) 0.019(4)
C31 0.117(8) 0.219(15) 0.112(8) 0.076(10) 0.063(7) 0.097(10)
C32 0.223(15) 0.084(7) 0.080(6) -0.002(5) 0.005(8) 0.076(8)
C33 0.131(11) 0.157(13) 0.24(2) 0.089(14) 0.078(12) 0.075(10)
C34 0.117(8) 0.097(7) 0.136(10) -0.020(7) -0.048(7) 0.055(6)
B1 0.047(3) 0.060(4) 0.032(3) 0.014(3) 0.001(2) -0.002(3)
C41 0.050(3) 0.055(3) 0.032(2) 0.010(2) -0.003(2) -0.005(2)
C42 0.059(3) 0.047(3) 0.040(3) 0.006(2) 0.005(2) -0.003(2)
C43 0.074(4) 0.050(3) 0.043(3) 0.002(3) 0.003(3) 0.005(3)
C44 0.080(4) 0.051(3) 0.053(4) 0.001(3) -0.001(3) 0.005(3)
C45 0.077(4) 0.051(4) 0.063(4) 0.009(3) -0.009(3) -0.007(3)
C46 0.059(3) 0.057(3) 0.053(3) 0.013(3) 0.001(3) -0.005(3)
C47 0.093(5) 0.057(4) 0.069(5) 0.004(3) 0.022(4) 0.015(4)
F1 0.120(4) 0.103(4) 0.089(3) 0.038(3) 0.046(3) 0.014(3)
F2 0.178(6) 0.084(4) 0.133(5) -0.018(3) 0.089(5) 0.012(4)
F3 0.076(3) 0.222(8) 0.122(5) 0.091(5) 0.033(3) 0.047(4)
C48 0.120(8) 0.062(5) 0.103(7) 0.009(5) 0.003(6) -0.029(5)
F4 0.092(4) 0.083(4) 0.327(14) -0.018(6) 0.047(6) -0.041(3)
F5 0.174(7) 0.068(4) 0.234(10) -0.047(5) 0.052(7) -0.041(4)
F6 0.283(13) 0.145(7) 0.271(14) 0.136(9) -0.107(11) -0.134(8)
C51 0.039(3) 0.058(3) 0.038(3) 0.014(2) 0.001(2) 0.000(2)
C52 0.055(3) 0.055(3) 0.034(3) 0.010(2) 0.000(2) 0.000(3)
C53 0.060(3) 0.059(3) 0.049(3) 0.014(3) -0.007(3) 0.005(3)
C54 0.050(3) 0.058(3) 0.057(4) 0.024(3) -0.001(3) -0.001(3)
C55 0.047(3) 0.070(4) 0.050(3) 0.028(3) 0.006(2) 0.003(3)
C56 0.045(3) 0.063(3) 0.035(3) 0.013(2) 0.004(2) 0.004(2)
C57 0.148(8) 0.059(4) 0.050(4) 0.010(3) -0.012(5) 0.008(5)
F7 0.438(17) 0.089(4) 0.069(4) -0.011(3) -0.056(6) 0.118(7)
F8 0.307(12) 0.087(4) 0.124(6) -0.006(4) 0.116(7) 0.044(6)
F9 0.198(8) 0.165(7) 0.083(4) -0.025(4) -0.053(5) -0.039(6)
C58 0.076(5) 0.091(5) 0.060(4) 0.035(4) 0.023(4) 0.021(4)
F10 0.235(8) 0.146(6) 0.061(3) 0.044(4) 0.052(4) 0.020(6)
F11 0.105(4) 0.211(8) 0.118(5) 0.101(5) 0.034(4) -0.006(4)
F12 0.174(7) 0.457(17) 0.134(6) 0.216(9) 0.105(5) 0.211(10)
C61 0.048(3) 0.054(3) 0.032(2) 0.008(2) 0.005(2) 0.001(2)
C62 0.051(3) 0.049(3) 0.033(2) 0.008(2) 0.004(2) 0.001(2)
C63 0.054(3) 0.059(3) 0.036(3) 0.010(2) 0.004(2) 0.005(3)
C64 0.067(4) 0.078(4) 0.047(3) 0.028(3) 0.002(3) 0.007(3)
C65 0.065(4) 0.085(5) 0.058(4) 0.033(4) 0.007(3) 0.004(3)
C66 0.057(3) 0.062(4) 0.045(3) 0.020(3) 0.004(3) -0.001(3)
C67 0.057(3) 0.061(4) 0.039(3) 0.007(3) 0.001(2) 0.007(3)
F13 0.078(3) 0.084(3) 0.090(3) 0.036(3) -0.023(2) -0.022(2)
F14 0.079(3) 0.134(4) 0.043(2) 0.020(2) -0.0121(19) -0.013(3)
F15 0.058(2) 0.094(3) 0.114(4) -0.016(3) 0.010(2) 0.007(2)
C68 0.061(5) 0.183(11) 0.087(6) 0.081(7) -0.012(4) -0.007(6)
C71 0.049(3) 0.061(3) 0.040(3) 0.017(2) 0.004(2) -0.006(3)
C72 0.056(3) 0.069(4) 0.043(3) 0.019(3) 0.008(3) 0.000(3)
C73 0.060(4) 0.087(5) 0.059(4) 0.032(4) 0.019(3) 0.009(3)
C74 0.050(3) 0.096(5) 0.069(4) 0.041(4) 0.011(3) 0.005(3)
C75 0.052(3) 0.080(4) 0.053(4) 0.025(3) 0.002(3) -0.005(3)
C76 0.050(3) 0.073(4) 0.048(3) 0.020(3) 0.003(3) 0.000(3)
C77 0.065(4) 0.133(9) 0.075(5) 0.038(5) 0.027(4) 0.018(5)
F19 0.095(4) 0.204(8) 0.110(5) 0.040(5) 0.056(4) 0.023(4)
F20 0.167(7) 0.400(17) 0.074(4) 0.088(7) 0.059(4) 0.160(9)
F21 0.340(15) 0.117(6) 0.177(8) 0.008(6) 0.185(10) 0.013(7)
C78 0.054(4) 0.115(7) 0.069(5) 0.038(5) -0.008(3) -0.015(4)
F22 0.060(3) 0.205(7) 0.091(4) 0.027(4) -0.014(2) 0.013(3)
F23 0.095(4) 0.247(9) 0.077(3) 0.081(5) -0.025(3) -0.043(5)
F24 0.159(7) 0.123(6) 0.131(6) -0.014(4) -0.083(5) 0.004(5)

loop_
_atom_type_symbol
_atom_type_description
_atom_type_scat_dispersion_real
_atom_type_scat_dispersion_imag
_atom_type_scat_source
C C 0.0181 0.0091 'International Tables Vol C Tables 4.2.6.8 and 6.1.1.4'
H H 0 0 'International Tables Vol C Tables 4.2.6.8 and 6.1.1.4'
B B 0.009 0.0039 'International Tables Vol C Tables 4.2.6.8 and 6.1.1.4'
F F 0.0727 0.0534 'International Tables Vol C Tables 4.2.6.8 and 6.1.1.4'
Mo Mo -0.0483 2.7339 'International Tables Vol C Tables 4.2.6.8 and 6.1.1.4'
O O 0.0492 0.0322 'International Tables Vol C Tables 4.2.6.8 and 6.1.1.4'
P P 0.2955 0.4335 'International Tables Vol C Tables 4.2.6.8 and 6.1.1.4'
S S 0.3331 0.5567 'International Tables Vol C Tables 4.2.6.8 and 6.1.1.4'
Cl Cl 0.3639 0.7018 'International Tables Vol C Tables 4.2.6.8 and 6.1.1.4'

loop_
_geom_angle_atom_site_label_1
_geom_angle_atom_site_label_2
_geom_angle_atom_site_label_3
_geom_angle
C2 Mo1 C1 106.5(3)
C2 Mo1 C7 99.7(3)
C1 Mo1 C7 151.2(3)
C2 Mo1 C8 133.6(4)
C1 Mo1 C8 114.7(3)
C7 Mo1 C8 36.63(17)
C2 Mo1 C6B 101.6(4)
C1 Mo1 C6B 149.4(3)
C2 Mo1 C5B 132.1(4)
C1 Mo1 C5B 113.6(3)
C6B Mo1 C5B 35.86(17)
C2 Mo1 C6 94.7(3)
C1 Mo1 C6 148.5(3)
C7 Mo1 C6 35.75(16)
C8 Mo1 C6 59.6(2)
C2 Mo1 C4 153.0(3)
C1 Mo1 C4 98.1(3)
C7 Mo1 C4 59.62(19)
C8 Mo1 C4 35.71(15)
C6 Mo1 C4 58.30(18)
C2 Mo1 C5 121.4(3)
C1 Mo1 C5 114.2(3)
C7 Mo1 C5 58.74(19)
C8 Mo1 C5 58.72(17)
C6 Mo1 C5 34.57(14)
C4 Mo1 C5 34.56(13)
C2 Mo1 C7B 101.8(4)
C1 Mo1 C7B 143.4(4)
C6B Mo1 C7B 34.91(18)
C5B Mo1 C7B 58.0(2)
C2 Mo1 C4B 157.4(4)
C1 Mo1 C4B 95.8(3)
C6B Mo1 C4B 57.8(2)
C5B Mo1 C4B 34.50(17)
C7B Mo1 C4B 56.3(2)
P2 Mo1 P1 135.46(9)
C1 Mo1 P1 77.8(3)
C2 Mo1 P1 79.3(3)
C2 Mo1 P2 75.4(2)
C1 Mo1 P2 75.2(3)
C7 Mo1 P2 123.9(3)
C8 Mo1 P2 134.4(3)
C6B Mo1 P2 100.9(3)
C5B Mo1 P2 90.3(3)
C6 Mo1 P2 88.3(3)
C4 Mo1 P2 101.0(3)
C5 Mo1 P2 76.4(3)
C7B Mo1 P2 135.2(3)
C4B Mo1 P2 115.1(3)
C9 Mo2 C10 37.7(3)
C9 Mo2 C14 144.4(3)
C10 Mo2 C14 149.8(3)
C9 Mo2 C19 151.5(3)
C10 Mo2 C19 122.8(3)
C14 Mo2 C19 36.1(2)
C9 Mo2 C13 38.2(3)
C10 Mo2 C13 62.3(3)
C14 Mo2 C13 106.9(2)
C19 Mo2 C13 121.9(2)
C9 Mo2 C18 144.8(3)
C10 Mo2 C18 107.7(3)
C14 Mo2 C18 66.4(2)
C19 Mo2 C18 36.4(2)
C13 Mo2 C18 149.5(3)
C9 Mo2 C15 136.8(3)
C10 Mo2 C15 173.1(3)
C14 Mo2 C15 36.5(2)
C19 Mo2 C15 64.0(2)
C13 Mo2 C15 116.2(3)
C18 Mo2 C15 77.0(2)
C9 Mo2 C17 137.3(3)
C10 Mo2 C17 116.8(3)
C14 Mo2 C17 76.9(2)
C19 Mo2 C17 64.0(2)
C13 Mo2 C17 173.9(3)
C18 Mo2 C17 36.3(3)
C15 Mo2 C17 63.9(2)
C9 Mo2 C12 61.3(3)
C10 Mo2 C12 60.4(3)
C14 Mo2 C12 93.9(3)
C19 Mo2 C12 91.6(3)
C13 Mo2 C12 35.8(3)
C18 Mo2 C12 113.7(3)
C15 Mo2 C12 123.0(3)
C17 Mo2 C12 149.9(3)
C9 Mo2 C11 60.7(3)
C10 Mo2 C11 35.3(3)
C14 Mo2 C11 114.5(3)
C19 Mo2 C11 92.5(3)
C13 Mo2 C11 60.2(3)
C18 Mo2 C11 94.4(3)
C15 Mo2 C11 150.9(3)
C17 Mo2 C11 123.1(3)
C12 Mo2 C11 35.7(3)
C9 Mo2 C16 134.8(3)
C10 Mo2 C16 142.4(3)
C14 Mo2 C16 63.9(2)
C19 Mo2 C16 73.7(2)
C13 Mo2 C16 142.3(3)
C18 Mo2 C16 63.9(2)
C15 Mo2 C16 34.8(2)
C17 Mo2 C16 34.9(2)
C12 Mo2 C16 157.2(3)
C11 Mo2 C16 157.5(3)
C9 Mo2 P1 43.6(2)
C10 Mo2 P1 70.5(3)
C14 Mo2 P1 134.95(17)
C19 Mo2 P1 164.77(18)
C13 Mo2 P1 69.54(19)
C18 Mo2 P1 137.26(18)
C15 Mo2 P1 102.60(18)
C17 Mo2 P1 104.37(19)
C12 Mo2 P1 102.3(2)
C11 Mo2 P1 102.4(3)
C16 Mo2 P1 91.16(16)
C9 P1 S1 109.5(3)
C9 P1 S1B 101.8(3)
C9 P1 Mo1 113.7(3)
S1 P1 Mo1 98.23(14)
S1B P1 Mo1 122.47(13)
C9 P1 Mo2 58.0(2)
S1 P1 Mo2 125.20(15)
S1B P1 Mo2 100.45(13)
Mo1 P1 Mo2 136.49(7)
C34 P2 C32 102.1(6)
C34 P2 C33 101.4(8)
C32 P2 C33 103.3(7)
C34 P2 Mo1 117.5(3)
C32 P2 Mo1 116.0(5)
C33 P2 Mo1 114.4(6)
O1 C1 Mo1 175.3(8)
O2 C2 Mo1 174.8(8)
C3 S1 P1 103.8(7)
S1 C3 H3A 109.5
S1 C3 H3B 109.5
H3A C3 H3B 109.5
S1 C3 H3C 109.5
H3A C3 H3C 109.5
H3B C3 H3C 109.5
C3B S1B P1 104.1(6)
S1B C3B H3B1 109.5
S1B C3B H3B2 109.5
H3B1 C3B H3B2 109.5
S1B C3B H3B3 109.5
H3B1 C3B H3B3 109.5
H3B2 C3B H3B3 109.5
C5 C4 C8 108
C5 C4 Mo1 74.9(4)
C8 C4 Mo1 68.3(4)
C5 C4 H4 126
C8 C4 H4 126
Mo1 C4 H4 122.4
C4 C5 C6 108
C4 C5 Mo1 70.5(4)
C6 C5 Mo1 70.4(4)
C4 C5 H5 126
C6 C5 H5 126
Mo1 C5 H5 124.7
C5 C6 C7 108
C5 C6 Mo1 75.0(4)
C7 C6 Mo1 68.3(4)
C5 C6 H6 126
C7 C6 H6 126
Mo1 C6 H6 122.2
C8 C7 C6 108
C8 C7 Mo1 71.8(4)
C6 C7 Mo1 75.9(4)
C8 C7 H7 126
C6 C7 H7 126
Mo1 C7 H7 118.3
C7 C8 C4 108
C7 C8 Mo1 71.6(4)
C4 C8 Mo1 76.0(4)
C7 C8 H8 126
C4 C8 H8 126
Mo1 C8 H8 118.3
C5B C4B C8B 108
C5B C4B Mo1 67.5(5)
C8B C4B Mo1 75.8(5)
C5B C4B H4B 126
C8B C4B H4B 126
Mo1 C4B H4B 122.3
C6B C5B C4B 108
C6B C5B Mo1 71.3(5)
C4B C5B Mo1 78.0(5)
C6B C5B H5B 126
C4B C5B H5B 126
Mo1 C5B H5B 116.7
C5B C6B C7B 108
C5B C6B Mo1 72.8(5)
C7B C6B Mo1 77.4(5)
C5B C6B H6B 126
C7B C6B H6B 126
Mo1 C6B H6B 115.9
C6B C7B C8B 108
C6B C7B Mo1 67.7(5)
C8B C7B Mo1 76.9(5)
C6B C7B H7B 126
C8B C7B H7B 126
Mo1 C7B H7B 121
C7B C8B C4B 108
C7B C8B Mo1 69.7(5)
C4B C8B Mo1 71.0(5)
C7B C8B H8B 126
C4B C8B H8B 126
Mo1 C8B H8B 124.9
C10 C9 C13 107.5(8)
C10 C9 P1 118.3(6)
C13 C9 P1 115.3(5)
C10 C9 Mo2 73.4(4)
C13 C9 Mo2 73.7(4)
P1 C9 Mo2 78.3(2)
C11 C10 C9 107.7(8)
C11 C10 Mo2 75.0(4)
C9 C10 Mo2 68.9(4)
C11 C10 H10 126.2
C9 C10 H10 126.2
Mo2 C10 H10 121.6
C10 C11 C12 109.6(8)
C10 C11 Mo2 69.6(4)
C12 C11 Mo2 72.1(4)
C10 C11 H11 125.2
C12 C11 H11 125.2
Mo2 C11 H11 124.7
C13 C12 C11 108.5(8)
C13 C12 Mo2 70.0(4)
C11 C12 Mo2 72.2(4)
C13 C12 H12 125.8
C11 C12 H12 125.8
Mo2 C12 H12 123.7
C12 C13 C9 106.8(8)
C12 C13 Mo2 74.2(4)
C9 C13 Mo2 68.2(4)
C12 C13 H13 126.6
C9 C13 H13 126.6
Mo2 C13 H13 122.7
C19 C14 C15 117.1(5)
C19 C14 C20 122.3(6)
C15 C14 C20 119.4(5)
C19 C14 Mo2 72.1(4)
C15 C14 Mo2 72.5(3)
C20 C14 Mo2 136.3(4)
C16 C15 C14 121.7(6)
C16 C15 Mo2 77.2(3)
C14 C15 Mo2 71.0(3)
C16 C15 H15 119.2
C14 C15 H15 119.2
Mo2 C15 H15 124.2
C15 C16 C17 118.3(6)
C15 C16 C24 120.9(5)
C17 C16 C24 120.7(5)
C15 C16 Mo2 68.0(3)
C17 C16 Mo2 68.2(3)
C24 C16 Mo2 140.1(4)
C16 C17 C18 121.9(5)
C16 C17 Mo2 77.0(3)
C18 C17 Mo2 71.1(4)
C16 C17 H17 119.1
C18 C17 H17 119.1
Mo2 C17 H17 124.5
C19 C18 C17 116.7(6)
C19 C18 C28 123.1(6)
C17 C18 C28 118.8(6)
C19 C18 Mo2 71.8(4)
C17 C18 Mo2 72.6(4)
C28 C18 Mo2 136.8(5)
C14 C19 C18 123.4(6)
C14 C19 Mo2 71.8(4)
C18 C19 Mo2 71.9(4)
C14 C19 H19 118.3
C18 C19 H19 118.3
Mo2 C19 H19 131.1
C23 C20 C14 112.8(5)
C23 C20 C22 107.7(7)
C14 C20 C22 105.7(5)
C23 C20 C21 109.7(6)
C14 C20 C21 111.8(6)
C22 C20 C21 109.0(6)
C20 C21 H21A 109.5
C20 C21 H21B 109.5
H21A C21 H21B 109.5
C20 C21 H21C 109.5
H21A C21 H21C 109.5
H21B C21 H21C 109.5
C20 C22 H22A 109.5
C20 C22 H22B 109.5
H22A C22 H22B 109.5
C20 C22 H22C 109.5
H22A C22 H22C 109.5
H22B C22 H22C 109.5
C20 C23 H23A 109.5
C20 C23 H23B 109.5
H23A C23 H23B 109.5
C20 C23 H23C 109.5
H23A C23 H23C 109.5
H23B C23 H23C 109.5
C26 C24 C27 108.3(7)
C26 C24 C16 112.9(5)
C27 C24 C16 113.4(5)
C26 C24 C25 108.7(6)
C27 C24 C25 109.4(7)
C16 C24 C25 104.1(6)
C24 C25 H25A 109.5
C24 C25 H25B 109.5
H25A C25 H25B 109.5
C24 C25 H25C 109.5
H25A C25 H25C 109.5
H25B C25 H25C 109.5
C24 C26 H26A 109.5
C24 C26 H26B 109.5
H26A C26 H26B 109.5
C24 C26 H26C 109.5
H26A C26 H26C 109.5
H26B C26 H26C 109.5
C24 C27 H27A 109.5
C24 C27 H27B 109.5
H27A C27 H27B 109.5
C24 C27 H27C 109.5
H27A C27 H27C 109.5
H27B C27 H27C 109.5
C30 C28 C18 112.6(6)
C30 C28 C29 109.3(8)
C18 C28 C29 110.1(7)
C30 C28 C31 108.4(9)
C18 C28 C31 105.7(7)
C29 C28 C31 110.6(10)
C28 C29 H29A 109.5
C28 C29 H29B 109.5
H29A C29 H29B 109.5
C28 C29 H29C 109.5
H29A C29 H29C 109.5
H29B C29 H29C 109.5
C28 C30 H30A 109.5
C28 C30 H30B 109.5
H30A C30 H30B 109.5
C28 C30 H30C 109.5
H30A C30 H30C 109.5
H30B C30 H30C 109.5
C28 C31 H31A 109.5
C28 C31 H31B 109.5
H31A C31 H31B 109.5
C28 C31 H31C 109.5
H31A C31 H31C 109.5
H31B C31 H31C 109.5
P2 C32 H32A 109.5
P2 C32 H32B 109.5
H32A C32 H32B 109.5
P2 C32 H32C 109.5
H32A C32 H32C 109.5
H32B C32 H32C 109.5
P2 C33 H33A 109.5
P2 C33 H33B 109.5
H33A C33 H33B 109.5
P2 C33 H33C 109.5
H33A C33 H33C 109.5
H33B C33 H33C 109.5
P2 C34 H34A 109.5
P2 C34 H34B 109.5
H34A C34 H34B 109.5
P2 C34 H34C 109.5
H34A C34 H34C 109.5
H34B C34 H34C 109.5
C41 B1 C51 114.9(5)
C41 B1 C61 104.5(5)
C51 B1 C61 111.4(4)
C41 B1 C71 111.7(5)
C51 B1 C71 103.5(5)
C61 B1 C71 111.1(4)
C46 C41 C42 114.5(6)
C46 C41 B1 121.9(5)
C42 C41 B1 123.3(5)
C43 C42 C41 121.7(6)
C43 C42 H42 119.1
C41 C42 H42 119.1
C44 C43 C42 121.4(7)
C44 C43 C47 119.5(6)
C42 C43 C47 119.1(6)
C43 C44 C45 118.2(7)
C43 C44 H44 120.9
C45 C44 H44 120.9
C44 C45 C46 120.8(6)
C44 C45 C48 118.4(8)
C46 C45 C48 120.7(8)
C45 C46 C41 123.2(6)
C45 C46 H46 118.4
C41 C46 H46 118.4
F3 C47 F2 111.5(8)
F3 C47 F1 104.4(7)
F2 C47 F1 103.1(7)
F3 C47 C43 112.0(7)
F2 C47 C43 112.7(7)
F1 C47 C43 112.5(7)
F6 C48 F5 101.6(12)
F6 C48 F4 107.3(12)
F5 C48 F4 105.2(10)
F6 C48 C45 112.2(9)
F5 C48 C45 115.8(10)
F4 C48 C45 113.7(10)
C56 C51 C52 115.1(5)
C56 C51 B1 124.9(5)
C52 C51 B1 119.7(5)
C53 C52 C51 122.7(5)
C53 C52 H52 118.7
C51 C52 H52 118.7
C52 C53 C54 120.5(6)
C52 C53 C57 120.0(6)
C54 C53 C57 119.5(6)
C55 C54 C53 118.5(6)
C55 C54 H54 120.7
C53 C54 H54 120.7
C54 C55 C56 120.5(5)
C54 C55 C58 118.2(6)
C56 C55 C58 121.3(6)
C51 C56 C55 122.5(6)
C51 C56 H56 118.7
C55 C56 H56 118.7
F7 C57 F8 108.7(11)
F7 C57 F9 105.8(10)
F8 C57 F9 100.4(9)
F7 C57 C53 114.6(7)
F8 C57 C53 114.7(7)
F9 C57 C53 111.3(9)
F12 C58 F10 106.9(9)
F12 C58 F11 107.4(8)
F10 C58 F11 98.2(7)
F12 C58 C55 115.0(6)
F10 C58 C55 114.6(7)
F11 C58 C55 113.2(7)
C66 C61 C62 115.9(5)
C66 C61 B1 120.5(5)
C62 C61 B1 123.4(5)
C63 C62 C61 122.1(5)
C63 C62 H62 119
C61 C62 H62 119
C64 C63 C62 120.6(6)
C64 C63 C67 119.5(6)
C62 C63 C67 119.8(5)
C63 C64 C65 118.4(6)
C63 C64 H64 120.8
C65 C64 H64 120.8
C66 C65 C64 120.3(6)
C66 C65 C68 119.3(6)
C64 C65 C68 120.4(6)
C65 C66 C61 122.6(6)
C65 C66 H66 118.7
C61 C66 H66 118.7
F14 C67 F13 106.4(6)
F14 C67 F15 107.0(6)
F13 C67 F15 104.7(6)
F14 C67 C63 113.3(5)
F13 C67 C63 113.5(5)
F15 C67 C63 111.3(5)
F16B C68 F18B 111.4(17)
F17 C68 F16 116.1(13)
F17 C68 F18 106.9(12)
F16 C68 F18 95.3(8)
F16B C68 F17B 103.7(18)
F18B C68 F17B 98.4(9)
F16B C68 C65 120.9(16)
F17 C68 C65 117.1(10)
F18B C68 C65 108.5(11)
F16 C68 C65 111.0(8)
F18 C68 C65 107.9(10)
F17B C68 C65 111.5(8)
C76 C71 C72 115.9(6)
C76 C71 B1 121.9(5)
C72 C71 B1 121.9(5)
C71 C72 C73 122.4(6)
C71 C72 H72 118.8
C73 C72 H72 118.8
C74 C73 C72 119.3(6)
C74 C73 C77 120.5(7)
C72 C73 C77 120.2(7)
C75 C74 C73 119.5(6)
C75 C74 H74 120.3
C73 C74 H74 120.3
C74 C75 C76 120.2(6)
C74 C75 C78 121.0(7)
C76 C75 C78 118.8(7)
C75 C76 C71 122.6(6)
C75 C76 H76 118.7
C71 C76 H76 118.7
F20 C77 F21 106.7(12)
F20 C77 F19 104.4(9)
F21 C77 F19 104.1(10)
F20 C77 C73 114.2(8)
F21 C77 C73 112.4(8)
F19 C77 C73 114.2(9)
F23 C78 F22 109.8(8)
F23 C78 F24 103.7(10)
F22 C78 F24 103.4(8)
F23 C78 C75 114.3(6)
F22 C78 C75 113.2(8)
F24 C78 C75 111.6(7)

loop_
_geom_bond_atom_site_label_1
_geom_bond_atom_site_label_2
_geom_bond_distance
Mo1 C2 1.976(8)
Mo1 C1 1.984(7)
Mo1 C7 2.259(11)
Mo1 C8 2.261(12)
Mo1 C6B 2.296(13)
Mo1 C5B 2.316(13)
Mo1 C6 2.357(11)
Mo1 C4 2.360(10)
Mo1 C5 2.418(10)
Mo1 C7B 2.421(13)
Mo1 C4B 2.452(13)
Mo1 P1 2.520(2)
Mo1 P2 2.488(3)
Mo2 C9 2.193(6)
Mo2 C10 2.254(7)
Mo2 C14 2.263(6)
Mo2 C19 2.268(7)
Mo2 C13 2.268(7)
Mo2 C18 2.269(7)
Mo2 C15 2.283(5)
Mo2 C17 2.288(6)
Mo2 C12 2.322(7)
Mo2 C11 2.323(6)
Mo2 C16 2.402(5)
Mo2 P1 2.532(2)
P1 C9 1.783(8)
P1 S1 2.128(4)
P1 S1B 2.143(4)
P2 C34 1.787(11)
P2 C32 1.803(11)
P2 C33 1.815(15)
O1 C1 1.137(9)
O2 C2 1.137(9)
S1 C3 1.86(2)
C3 H3A 0.96
C3 H3B 0.96
C3 H3C 0.96
S1B C3B 1.850(18)
C3B H3B1 0.96
C3B H3B2 0.96
C3B H3B3 0.96
C4 C5 1.42
C4 C8 1.42
C4 H4 0.93
C5 C6 1.42
C5 H5 0.93
C6 C7 1.42
C6 H6 0.93
C7 C8 1.42
C7 H7 0.93
C8 H8 0.93
C4B C5B 1.42
C4B C8B 1.42
C4B H4B 0.93
C5B C6B 1.42
C5B H5B 0.93
C6B C7B 1.42
C6B H6B 0.93
C7B C8B 1.42
C7B H7B 0.93
C8B H8B 0.93
C9 C10 1.439(12)
C9 C13 1.460(10)
C10 C11 1.391(13)
C10 H10 0.93
C11 C12 1.425(14)
C11 H11 0.93
C12 C13 1.411(12)
C12 H12 0.93
C13 H13 0.93
C14 C19 1.402(9)
C14 C15 1.425(9)
C14 C20 1.534(8)
C15 C16 1.407(8)
C15 H15 0.93
C16 C17 1.409(9)
C16 C24 1.532(9)
C17 C18 1.421(10)
C17 H17 0.93
C18 C19 1.416(9)
C18 C28 1.539(10)
C19 H19 0.93
C20 C23 1.520(11)
C20 C22 1.534(10)
C20 C21 1.539(10)
C21 H21A 0.96
C21 H21B 0.96
C21 H21C 0.96
C22 H22A 0.96
C22 H22B 0.96
C22 H22C 0.96
C23 H23A 0.96
C23 H23B 0.96
C23 H23C 0.96
C24 C26 1.507(11)
C24 C27 1.525(10)
C24 C25 1.538(9)
C25 H25A 0.96
C25 H25B 0.96
C25 H25C 0.96
C26 H26A 0.96
C26 H26B 0.96
C26 H26C 0.96
C27 H27A 0.96
C27 H27B 0.96
C27 H27C 0.96
C28 C30 1.518(12)
C28 C29 1.540(14)
C28 C31 1.547(15)
C29 H29A 0.96
C29 H29B 0.96
C29 H29C 0.96
C30 H30A 0.96
C30 H30B 0.96
C30 H30C 0.96
C31 H31A 0.96
C31 H31B 0.96
C31 H31C 0.96
C32 H32A 0.96
C32 H32B 0.96
C32 H32C 0.96
C33 H33A 0.96
C33 H33B 0.96
C33 H33C 0.96
C34 H34A 0.96
C34 H34B 0.96
C34 H34C 0.96
B1 C41 1.631(9)
B1 C51 1.639(9)
B1 C61 1.642(8)
B1 C71 1.644(9)
C41 C46 1.402(8)
C41 C42 1.410(8)
C42 C43 1.394(9)
C42 H42 0.93
C43 C44 1.367(10)
C43 C47 1.502(11)
C44 C45 1.374(11)
C44 H44 0.93
C45 C46 1.378(10)
C45 C48 1.494(11)
C46 H46 0.93
C47 F3 1.306(11)
C47 F2 1.320(9)
C47 F1 1.320(10)
C48 F6 1.265(14)
C48 F5 1.271(14)
C48 F4 1.273(14)
C51 C56 1.391(8)
C51 C52 1.405(8)
C52 C53 1.380(9)
C52 H52 0.93
C53 C54 1.382(9)
C53 C57 1.479(11)
C54 C55 1.373(10)
C54 H54 0.93
C55 C56 1.396(9)
C55 C58 1.481(9)
C56 H56 0.93
C57 F7 1.276(10)
C57 F8 1.277(12)
C57 F9 1.331(13)
C58 F12 1.244(10)
C58 F10 1.310(11)
C58 F11 1.329(10)
C61 C66 1.390(8)
C61 C62 1.407(8)
C62 C63 1.388(8)
C62 H62 0.93
C63 C64 1.377(9)
C63 C67 1.506(9)
C64 C65 1.400(10)
C64 H64 0.93
C65 C66 1.381(9)
C65 C68 1.523(12)
C66 H66 0.93
C67 F14 1.311(7)
C67 F13 1.311(8)
C67 F15 1.328(8)
C68 F16B 1.209(17)
C68 F17 1.232(17)
C68 F18B 1.355(18)
C68 F16 1.373(12)
C68 F18 1.380(16)
C68 F17B 1.401(15)
C71 C76 1.395(8)
C71 C72 1.399(9)
C72 C73 1.408(10)
C72 H72 0.93
C73 C74 1.389(10)
C73 C77 1.467(12)
C74 C75 1.380(11)
C74 H74 0.93
C75 C76 1.390(9)
C75 C78 1.499(10)
C76 H76 0.93
C77 F20 1.273(11)
C77 F21 1.293(14)
C77 F19 1.311(10)
C78 F23 1.273(10)
C78 F22 1.307(10)
C78 F24 1.315(13)
